data_4127962
loop_
_publ_author_name
'Baek, Yunjung'
'Hennessy, Elisabeth T.'
'Betley, Theodore A.'

_publ_section_title
;
 Direct Manipulation of Metal Imido Geometry: Key Principles to Enhance
 C-H Amination Efficacy.
;
_journal_issue 42
_journal_name_full 'Journal of the American Chemical Society'
_journal_page_first 16944
_journal_page_last 16953
_journal_paper_doi 10.1021/jacs.9b09015
_journal_volume 141
_journal_year 2019
_chemical_formula_sum 'C56 H45 Cl Co N2'
_chemical_formula_weight 840.32
_space_group_crystal_system triclinic
_space_group_IT_number 2
_space_group_name_Hall '-P 1'
_space_group_name_H-M_alt 'P -1'
_symmetry_space_group_name_Hall '-P 1'
_symmetry_space_group_name_H-M 'P -1'
_atom_sites_solution_hydrogens geom
_audit_creation_method SHELXL-2014/7
_cell_angle_alpha 105.697(3)
_cell_angle_beta 91.413(3)
_cell_angle_gamma 96.977(4)
_cell_formula_units_Z 2
_cell_length_a 10.1504(13)
_cell_length_b 13.5086(17)
_cell_length_c 20.683(3)
_cell_measurement_reflns_used 8814
_cell_measurement_temperature 100(2)
_cell_measurement_theta_max 24.93
_cell_measurement_theta_min 2.397
_cell_volume 2705.1(6)
_computing_cell_refinement 'SAINT 8.37A (Bruker-AXS, 2016)'
_computing_data_collection 'APEX3 v2016.1.0 (Bruker-AXS, 2016)'
_computing_data_reduction 'SAINT 8.37A (Bruker-AXS, 2016)'
_computing_molecular_graphics 'Bruker SHELXTL (Sheldrick, 2015)'
_computing_publication_material 'Bruker SHELXTL (Sheldrick, 2015)'
_computing_structure_refinement 'SHELXL-2014/7 (Sheldrick, 2014)'
_computing_structure_solution 'SHELXT-2014 (Sheldrick, 2015)'
_diffrn_ambient_temperature 100(2)
_diffrn_measured_fraction_theta_full 0.985
_diffrn_measured_fraction_theta_max 0.985
_diffrn_measurement_device_type
;
Bruker D8 goniometer with CCD area detector
;
_diffrn_measurement_method 'omega and phi scans'
_diffrn_radiation_type MoK\a
_diffrn_radiation_wavelength 0.71073
_diffrn_reflns_av_R_equivalents 0.0848
_diffrn_reflns_av_unetI/netI 0.1361
_diffrn_reflns_Laue_measured_fraction_full 0.985
_diffrn_reflns_Laue_measured_fraction_max 0.985
_diffrn_reflns_limit_h_max 11
_diffrn_reflns_limit_h_min -12
_diffrn_reflns_limit_k_max 16
_diffrn_reflns_limit_k_min -12
_diffrn_reflns_limit_l_max 24
_diffrn_reflns_limit_l_min -24
_diffrn_reflns_number 27068
_diffrn_reflns_point_group_measured_fraction_full 0.985
_diffrn_reflns_point_group_measured_fraction_max 0.985
_diffrn_reflns_theta_full 25.092
_diffrn_reflns_theta_max 25.092
_diffrn_reflns_theta_min 2.214
_diffrn_source 'fine-focus sealed tube'
_exptl_absorpt_coefficient_mu 0.399
_exptl_absorpt_correction_T_max 0.7452
_exptl_absorpt_correction_T_min 0.6414
_exptl_absorpt_correction_type multi-scan
_exptl_absorpt_process_details SADABS
_exptl_crystal_colour green
_exptl_crystal_density_diffrn 1.032
_exptl_crystal_description plate
_exptl_crystal_F_000 878
_exptl_crystal_size_max 0.25
_exptl_crystal_size_mid 0.12
_exptl_crystal_size_min 0.10
_refine_diff_density_max 1.440
_refine_diff_density_min -0.820
_refine_diff_density_rms 0.107
_refine_ls_extinction_method none
_refine_ls_goodness_of_fit_ref 1.059
_refine_ls_hydrogen_treatment constr
_refine_ls_matrix_type full
_refine_ls_number_parameters 526
_refine_ls_number_reflns 9458
_refine_ls_number_restraints 0
_refine_ls_restrained_S_all 1.059
_refine_ls_R_factor_all 0.1555
_refine_ls_R_factor_gt 0.0948
_refine_ls_shift/su_max 0.000
_refine_ls_shift/su_mean 0.000
_refine_ls_structure_factor_coef Fsqd
_refine_ls_weighting_details 'w=1/[\s^2^(Fo^2^)+(0.1255P)^2^+5.1981P] where P=(Fo^2^+2Fc^2^)/3'
_refine_ls_weighting_scheme calc
_refine_ls_wR_factor_gt 0.2318
_refine_ls_wR_factor_ref 0.2621
_reflns_Friedel_coverage 0.000
_reflns_number_gt 5635
_reflns_number_total 9458
_reflns_threshold_expression 'I > 2\s(I)'
_cod_data_source_file ja9b09015_si_002.cif
_cod_data_source_block (TrL)CoCl
_cod_database_code 4127962
_shelx_shelxl_version_number 2014/7
_shelx_space_group_comment
;
The symmetry employed for this shelxl refinement is uniquely defined
by the following loop, which should always be used as a source of
symmetry information in preference to the above space-group names.
They are only intended as comments.
;

loop_
_space_group_symop_operation_xyz
'x, y, z'
'-x, -y, -z'

loop_
_atom_site_label
_atom_site_type_symbol
_atom_site_fract_x
_atom_site_fract_y
_atom_site_fract_z
_atom_site_U_iso_or_equiv
_atom_site_adp_type
_atom_site_occupancy
_atom_site_site_symmetry_order
_atom_site_calc_flag
_atom_site_refinement_flags_posn
_atom_site_refinement_flags_adp
_atom_site_disorder_assembly
_atom_site_disorder_group
Co1 Co 0.33855(8) 0.62164(7) 0.25659(3) 0.0285(3) Uani 1 1 d . . . .
Cl1 Cl 0.52630(15) 0.70543(16) 0.23467(8) 0.0464(5) Uani 1 1 d . . . .
N1 N 0.3612(5) 0.6258(4) 0.3533(2) 0.0238(12) Uani 1 1 d . . . .
N2 N 0.1811(4) 0.6938(4) 0.2677(2) 0.0225(12) Uani 1 1 d . . . .
C37 C 0.0820(6) 0.7063(5) 0.2257(3) 0.0282(15) Uani 1 1 d . . . .
C7 C 0.2478(5) 0.8788(5) 0.4442(3) 0.0188(13) Uani 1 1 d . . . .
C11 C 0.3364(5) 0.7160(5) 0.4011(2) 0.0203(13) Uani 1 1 d . . . .
C14 C 0.4397(6) 0.5775(5) 0.3825(2) 0.0237(14) Uani 1 1 d . . . .
C34 C 0.1786(5) 0.7735(5) 0.3283(3) 0.0225(14) Uani 1 1 d . . . .
C12 C 0.4041(5) 0.7189(5) 0.4626(3) 0.0235(14) Uani 1 1 d . . . .
H12 H 0.4037 0.7706 0.5042 0.028 Uiso 1 1 calc R U . .
C13 C 0.4705(6) 0.6333(5) 0.4511(3) 0.0289(16) Uani 1 1 d . . . .
H13 H 0.5259 0.6153 0.4826 0.035 Uiso 1 1 calc R U . .
C52 C -0.0058(6) 0.4929(6) 0.2181(3) 0.0303(12) Uani 1 1 d . . . .
H52 H 0.0318 0.5411 0.2587 0.036 Uiso 1 1 calc R U . .
C10 C 0.2551(5) 0.7837(5) 0.3886(3) 0.0217(14) Uani 1 1 d . . . .
C51 C -0.0055(6) 0.5239(5) 0.1592(3) 0.0303(12) Uani 1 1 d . . . .
C3 C 0.1669(6) 0.9745(5) 0.5482(3) 0.0297(16) Uani 1 1 d . . . .
H3 H 0.1101 0.9765 0.5842 0.036 Uiso 1 1 calc R U . .
C38 C 0.0539(5) 0.6319(5) 0.1553(3) 0.0255(15) Uani 1 1 d . . . .
C46 C -0.1822(6) 0.6689(6) 0.1369(3) 0.0338(17) Uani 1 1 d . . . .
H46 H -0.2056 0.6393 0.1724 0.041 Uiso 1 1 calc R U . .
C45 C -0.0512(6) 0.6743(5) 0.1174(3) 0.0267(15) Uani 1 1 d . . . .
C40 C 0.2104(6) 0.5483(6) 0.0642(3) 0.0363(18) Uani 1 1 d . . . .
H40 H 0.1566 0.4831 0.0564 0.044 Uiso 1 1 calc R U . .
C41 C 0.3139(6) 0.5601(6) 0.0249(3) 0.0383(18) Uani 1 1 d . . . .
H41 H 0.3316 0.5023 -0.0102 0.046 Uiso 1 1 calc R U . .
C53 C -0.0590(6) 0.3941(6) 0.2196(3) 0.0377(18) Uani 1 1 d . . . .
H53 H -0.0565 0.3758 0.2608 0.045 Uiso 1 1 calc R U . .
C35 C 0.0806(6) 0.8341(5) 0.3210(3) 0.0307(16) Uani 1 1 d . . . .
H35 H 0.0599 0.8938 0.3535 0.037 Uiso 1 1 calc R U . .
C23 C 0.7220(6) 0.5645(5) 0.3582(3) 0.0333(16) Uani 1 1 d . . . .
H23 H 0.6877 0.6125 0.3384 0.040 Uiso 1 1 calc R U . .
C33 C 0.3029(6) 0.4034(5) 0.4142(3) 0.0300(16) Uani 1 1 d . . . .
H33 H 0.2918 0.4725 0.4376 0.036 Uiso 1 1 calc R U . .
C2 C 0.2485(6) 1.0616(5) 0.5481(3) 0.0332(16) Uani 1 1 d . . . .
C17 C 0.3347(6) 0.4430(6) 0.2421(3) 0.0378(18) Uani 1 1 d . . . .
H17 H 0.2623 0.4471 0.2705 0.045 Uiso 1 1 calc R U . .
C22 C 0.6368(6) 0.4832(5) 0.3689(3) 0.0297(15) Uani 1 1 d . . . .
C36 C 0.0190(6) 0.7910(5) 0.2573(3) 0.0286(15) Uani 1 1 d . . . .
H36 H -0.0532 0.8149 0.2386 0.034 Uiso 1 1 calc R U . .
C5 C 0.1629(5) 0.8806(5) 0.4966(3) 0.0214(14) Uani 1 1 d . . . .
C47 C -0.2788(6) 0.7066(6) 0.1045(3) 0.0388(18) Uani 1 1 d . . . .
H47 H -0.3676 0.7026 0.1180 0.047 Uiso 1 1 calc R U . .
C39 C 0.1838(6) 0.6345(6) 0.1171(3) 0.0339(12) Uani 1 1 d . . . .
C8 C 0.0679(6) 0.7880(5) 0.4987(3) 0.0342(17) Uani 1 1 d . . . .
H8A H -0.0207 0.7944 0.4815 0.051 Uiso 1 1 calc R U . .
H8B H 0.0636 0.7838 0.5452 0.051 Uiso 1 1 calc R U . .
H8C H 0.0983 0.7250 0.4707 0.051 Uiso 1 1 calc R U . .
C16 C 0.4644(7) 0.4525(6) 0.2698(3) 0.0462(15) Uani 1 1 d . . . .
C42 C 0.3927(6) 0.6529(6) 0.0347(3) 0.0339(12) Uani 1 1 d . . . .
H42 H 0.4625 0.6600 0.0058 0.041 Uiso 1 1 calc R U . .
C56 C -0.0665(6) 0.4484(6) 0.1008(3) 0.0345(18) Uani 1 1 d . . . .
H56 H -0.0715 0.4663 0.0595 0.041 Uiso 1 1 calc R U . .
C54 C -0.1149(6) 0.3225(6) 0.1623(3) 0.0368(17) Uani 1 1 d . . . .
H54 H -0.1507 0.2548 0.1636 0.044 Uiso 1 1 calc R U . .
C55 C -0.1190(6) 0.3496(6) 0.1026(3) 0.0340(16) Uani 1 1 d . . . .
H55 H -0.1578 0.3005 0.0626 0.041 Uiso 1 1 calc R U . .
C15 C 0.4859(6) 0.4743(5) 0.3472(3) 0.0247(14) Uani 1 1 d . . . .
C27 C 0.6872(7) 0.4195(6) 0.4020(3) 0.0379(18) Uani 1 1 d . . . .
H27 H 0.6293 0.3659 0.4123 0.045 Uiso 1 1 calc R U . .
C50 C -0.0210(6) 0.7176(5) 0.0658(3) 0.0342(17) Uani 1 1 d . . . .
H50 H 0.0673 0.7217 0.0517 0.041 Uiso 1 1 calc R U . .
C6 C 0.3296(6) 0.9677(5) 0.4430(3) 0.0303(16) Uani 1 1 d . . . .
C43 C 0.3704(6) 0.7360(6) 0.0866(3) 0.0389(18) Uani 1 1 d . . . .
H43 H 0.4254 0.8007 0.0942 0.047 Uiso 1 1 calc R U . .
C32 C 0.2252(7) 0.3226(6) 0.4278(3) 0.0413(18) Uani 1 1 d . . . .
H32 H 0.1613 0.3361 0.4608 0.050 Uiso 1 1 calc R U . .
C48 C -0.2454(6) 0.7497(5) 0.0529(3) 0.0365(17) Uani 1 1 d . . . .
H48 H -0.3112 0.7751 0.0307 0.044 Uiso 1 1 calc R U . .
C21 C 0.5689(6) 0.4402(5) 0.2258(3) 0.0364(18) Uani 1 1 d . . . .
H21 H 0.6572 0.4426 0.2431 0.044 Uiso 1 1 calc R U . .
C20 C 0.5425(7) 0.4244(7) 0.1571(3) 0.054(2) Uani 1 1 d . . . .
H20 H 0.6135 0.4159 0.1279 0.065 Uiso 1 1 calc R U . .
C24 C 0.8551(7) 0.5768(6) 0.3758(3) 0.0405(18) Uani 1 1 d . . . .
H24 H 0.9131 0.6308 0.3660 0.049 Uiso 1 1 calc R U . .
C28 C 0.3993(6) 0.3863(5) 0.3660(3) 0.0320(16) Uani 1 1 d . . . .
C26 C 0.8206(7) 0.4323(6) 0.4206(3) 0.0425(19) Uani 1 1 d . . . .
H26 H 0.8545 0.3863 0.4423 0.051 Uiso 1 1 calc R U . .
C4 C 0.3300(6) 1.0582(6) 0.4956(4) 0.0411(18) Uani 1 1 d . . . .
H4 H 0.3879 1.1187 0.4950 0.049 Uiso 1 1 calc R U . .
C25 C 0.9046(7) 0.5110(6) 0.4077(3) 0.045(2) Uani 1 1 d . . . .
H25 H 0.9966 0.5202 0.4208 0.054 Uiso 1 1 calc R U . .
C49 C -0.1177(7) 0.7558(5) 0.0339(3) 0.0369(17) Uani 1 1 d . . . .
H49 H -0.0945 0.7862 -0.0013 0.044 Uiso 1 1 calc R U . .
C29 C 0.4118(7) 0.2854(6) 0.3332(4) 0.046(2) Uani 1 1 d . . . .
H29 H 0.4756 0.2719 0.3001 0.056 Uiso 1 1 calc R U . .
C44 C 0.2679(6) 0.7251(6) 0.1276(3) 0.0359(17) Uani 1 1 d . . . .
H44 H 0.2553 0.7824 0.1643 0.043 Uiso 1 1 calc R U . .
C18 C 0.3107(8) 0.4274(6) 0.1723(3) 0.052(2) Uani 1 1 d . . . .
H18 H 0.2226 0.4214 0.1538 0.063 Uiso 1 1 calc R U . .
C19 C 0.4169(7) 0.4209(6) 0.1310(3) 0.0462(15) Uani 1 1 d . . . .
H19 H 0.4020 0.4140 0.0843 0.055 Uiso 1 1 calc R U . .
C1 C 0.2530(7) 1.1600(6) 0.6049(4) 0.056(2) Uani 1 1 d . . A -1
H1A H 0.1627 1.1693 0.6188 0.084 Uiso 1 1 calc R U A -1
H1B H 0.2908 1.2194 0.5896 0.084 Uiso 1 1 calc R U A -1
H1C H 0.3084 1.1551 0.6431 0.084 Uiso 1 1 calc R U A -1
C31 C 0.2385(8) 0.2209(6) 0.3940(4) 0.053(2) Uani 1 1 d . . . .
H31 H 0.1836 0.1644 0.4028 0.063 Uiso 1 1 calc R U . .
C9 C 0.4250(7) 0.9685(6) 0.3862(3) 0.047(2) Uani 1 1 d . . . .
H9A H 0.4737 0.9084 0.3788 0.071 Uiso 1 1 calc R U . .
H9B H 0.4882 1.0324 0.3989 0.071 Uiso 1 1 calc R U . .
H9C H 0.3737 0.9651 0.3447 0.071 Uiso 1 1 calc R U . .
C30 C 0.3355(8) 0.2043(7) 0.3465(4) 0.061(2) Uani 1 1 d . . . .
H30 H 0.3481 0.1354 0.3234 0.073 Uiso 1 1 calc R U . .

loop_
_atom_site_aniso_label
_atom_site_aniso_U_11
_atom_site_aniso_U_22
_atom_site_aniso_U_33
_atom_site_aniso_U_23
_atom_site_aniso_U_13
_atom_site_aniso_U_12
Co1 0.0189(5) 0.0589(7) 0.0101(4) 0.0086(4) 0.0033(3) 0.0170(4)
Cl1 0.0194(9) 0.0968(16) 0.0364(9) 0.0364(10) 0.0072(7) 0.0172(9)
N1 0.027(3) 0.036(3) 0.008(2) 0.001(2) 0.0013(19) 0.015(2)
N2 0.015(3) 0.042(3) 0.011(2) 0.007(2) 0.0022(18) 0.006(2)
C37 0.017(3) 0.054(5) 0.018(3) 0.014(3) 0.002(2) 0.011(3)
C7 0.013(3) 0.021(4) 0.024(3) 0.006(2) 0.001(2) 0.003(3)
C11 0.009(3) 0.035(4) 0.014(3) 0.002(2) 0.001(2) 0.000(3)
C14 0.018(3) 0.043(4) 0.012(3) 0.007(3) 0.006(2) 0.013(3)
C34 0.014(3) 0.036(4) 0.018(3) 0.006(3) 0.004(2) 0.010(3)
C12 0.017(3) 0.040(4) 0.017(3) 0.014(3) 0.005(2) 0.006(3)
C13 0.019(3) 0.053(5) 0.014(3) 0.009(3) -0.003(2) 0.005(3)
C52 0.014(2) 0.059(4) 0.019(2) 0.008(2) 0.0034(17) 0.015(2)
C10 0.013(3) 0.036(4) 0.015(3) 0.005(3) 0.003(2) 0.006(3)
C51 0.014(2) 0.059(4) 0.019(2) 0.008(2) 0.0034(17) 0.015(2)
C3 0.015(3) 0.048(5) 0.025(3) 0.006(3) 0.006(2) 0.008(3)
C38 0.007(3) 0.049(5) 0.022(3) 0.009(3) -0.001(2) 0.011(3)
C46 0.014(3) 0.069(5) 0.022(3) 0.019(3) -0.003(2) 0.008(3)
C45 0.015(3) 0.046(4) 0.019(3) 0.006(3) -0.004(2) 0.010(3)
C40 0.021(4) 0.073(6) 0.016(3) 0.011(3) 0.001(2) 0.012(3)
C41 0.017(4) 0.076(6) 0.023(3) 0.010(3) 0.006(3) 0.019(4)
C53 0.026(4) 0.063(6) 0.024(3) 0.012(3) 0.001(3) 0.006(4)
C35 0.015(3) 0.050(5) 0.026(3) 0.008(3) 0.003(2) 0.010(3)
C23 0.035(4) 0.045(5) 0.019(3) 0.003(3) 0.007(3) 0.015(3)
C33 0.020(3) 0.047(5) 0.021(3) 0.007(3) -0.003(2) 0.004(3)
C2 0.031(4) 0.023(4) 0.042(4) 0.002(3) 0.012(3) 0.007(3)
C17 0.028(4) 0.068(5) 0.019(3) 0.004(3) -0.001(3) 0.029(3)
C22 0.032(4) 0.041(5) 0.019(3) 0.010(3) 0.006(3) 0.011(3)
C36 0.012(3) 0.055(5) 0.019(3) 0.008(3) 0.001(2) 0.012(3)
C5 0.011(3) 0.035(4) 0.021(3) 0.011(3) 0.000(2) 0.006(3)
C47 0.018(3) 0.078(6) 0.022(3) 0.015(3) -0.001(3) 0.008(3)
C39 0.015(2) 0.077(4) 0.012(2) 0.012(2) -0.0002(16) 0.010(2)
C8 0.034(4) 0.048(5) 0.018(3) 0.002(3) 0.012(3) 0.007(3)
C16 0.050(3) 0.078(4) 0.015(2) 0.008(2) 0.005(2) 0.037(3)
C42 0.015(2) 0.077(4) 0.012(2) 0.012(2) -0.0002(16) 0.010(2)
C56 0.016(3) 0.071(6) 0.015(3) 0.008(3) -0.001(2) 0.008(3)
C54 0.021(4) 0.050(5) 0.040(4) 0.013(3) 0.004(3) 0.005(3)
C55 0.018(4) 0.045(5) 0.036(4) 0.010(3) -0.005(3) -0.004(3)
C15 0.024(3) 0.038(4) 0.016(3) 0.013(3) 0.004(2) 0.006(3)
C27 0.037(4) 0.063(5) 0.018(3) 0.013(3) 0.004(3) 0.019(4)
C50 0.019(3) 0.065(5) 0.021(3) 0.012(3) 0.003(2) 0.014(3)
C6 0.027(4) 0.036(4) 0.027(3) 0.003(3) 0.004(3) 0.010(3)
C43 0.025(4) 0.063(5) 0.028(3) 0.014(3) -0.003(3) 0.001(3)
C32 0.033(4) 0.053(6) 0.036(4) 0.014(4) 0.003(3) -0.007(4)
C48 0.025(4) 0.055(5) 0.028(3) 0.011(3) -0.014(3) 0.003(3)
C21 0.031(4) 0.066(5) 0.014(3) 0.005(3) 0.002(3) 0.029(4)
C20 0.046(5) 0.113(7) 0.018(3) 0.021(4) 0.009(3) 0.056(5)
C24 0.030(4) 0.055(5) 0.030(3) -0.002(3) 0.000(3) 0.011(3)
C28 0.027(4) 0.046(5) 0.021(3) 0.006(3) -0.009(3) 0.010(3)
C26 0.038(4) 0.068(6) 0.026(3) 0.017(3) -0.009(3) 0.018(4)
C4 0.021(4) 0.035(5) 0.065(5) 0.010(4) 0.008(3) 0.002(3)
C25 0.025(4) 0.069(6) 0.032(4) -0.005(4) -0.001(3) 0.015(4)
C49 0.040(4) 0.047(5) 0.024(3) 0.013(3) -0.008(3) 0.003(3)
C29 0.046(5) 0.047(5) 0.053(4) 0.021(4) 0.026(4) 0.010(4)
C44 0.018(4) 0.067(5) 0.020(3) 0.007(3) 0.001(2) 0.006(3)
C18 0.047(5) 0.091(7) 0.024(3) 0.009(4) 0.001(3) 0.040(4)
C19 0.050(3) 0.078(4) 0.015(2) 0.008(2) 0.005(2) 0.037(3)
C1 0.031(4) 0.045(5) 0.078(6) -0.009(4) 0.013(4) 0.003(4)
C31 0.066(6) 0.033(5) 0.063(5) 0.021(4) 0.017(4) 0.002(4)
C9 0.049(5) 0.046(5) 0.050(4) 0.013(4) 0.026(4) 0.010(4)
C30 0.056(6) 0.057(6) 0.069(5) 0.014(4) 0.017(4) 0.014(5)

loop_
_atom_type_symbol
_atom_type_description
_atom_type_scat_dispersion_real
_atom_type_scat_dispersion_imag
_atom_type_scat_source
C C 0.0033 0.0016 'International Tables Vol C Tables 4.2.6.8 and 6.1.1.4'
H H 0.0000 0.0000 'International Tables Vol C Tables 4.2.6.8 and 6.1.1.4'
Cl Cl 0.1484 0.1585 'International Tables Vol C Tables 4.2.6.8 and 6.1.1.4'
Co Co 0.3494 0.9721 'International Tables Vol C Tables 4.2.6.8 and 6.1.1.4'
N N 0.0061 0.0033 'International Tables Vol C Tables 4.2.6.8 and 6.1.1.4'

loop_
_geom_angle_atom_site_label_1
_geom_angle_atom_site_label_2
_geom_angle_atom_site_label_3
_geom_angle
N2 Co1 N1 94.77(18)
N2 Co1 Cl1 117.89(16)
N1 Co1 Cl1 105.05(15)
N2 Co1 C17 124.6(2)
N1 Co1 C17 82.2(2)
Cl1 Co1 C17 116.21(17)
C14 N1 C11 108.1(4)
C14 N1 Co1 129.4(3)
C11 N1 Co1 117.5(4)
C37 N2 C34 105.7(5)
C37 N2 Co1 135.7(4)
C34 N2 Co1 116.6(3)
N2 C37 C36 110.4(5)
N2 C37 C38 120.2(5)
C36 C37 C38 129.4(5)
C6 C7 C5 119.9(5)
C6 C7 C10 117.5(5)
C5 C7 C10 122.6(5)
C10 C11 N1 123.9(5)
C10 C11 C12 128.6(5)
N1 C11 C12 107.4(5)
N1 C14 C13 110.6(5)
N1 C14 C15 123.8(5)
C13 C14 C15 125.5(5)
C35 C34 N2 109.1(5)
C35 C34 C10 125.4(5)
N2 C34 C10 125.2(5)
C13 C12 C11 107.6(5)
C13 C12 H12 126.2
C11 C12 H12 126.2
C12 C13 C14 106.3(5)
C12 C13 H13 126.9
C14 C13 H13 126.9
C53 C52 C51 122.3(6)
C53 C52 H52 118.8
C51 C52 H52 118.8
C11 C10 C34 127.3(5)
C11 C10 C7 116.3(5)
C34 C10 C7 116.4(5)
C52 C51 C56 115.6(6)
C52 C51 C38 123.9(5)
C56 C51 C38 120.5(5)
C2 C3 C5 122.5(5)
C2 C3 H3 118.7
C5 C3 H3 118.7
C37 C38 C51 110.6(5)
C37 C38 C39 108.2(5)
C51 C38 C39 114.8(5)
C37 C38 C45 107.8(5)
C51 C38 C45 107.9(5)
C39 C38 C45 107.2(5)
C47 C46 C45 120.5(6)
C47 C46 H46 119.7
C45 C46 H46 119.7
C50 C45 C46 118.1(5)
C50 C45 C38 123.0(5)
C46 C45 C38 118.8(5)
C41 C40 C39 119.4(7)
C41 C40 H40 120.3
C39 C40 H40 120.3
C42 C41 C40 121.7(6)
C42 C41 H41 119.2
C40 C41 H41 119.2
C54 C53 C52 120.7(6)
C54 C53 H53 119.7
C52 C53 H53 119.7
C36 C35 C34 107.1(5)
C36 C35 H35 126.4
C34 C35 H35 126.4
C24 C23 C22 121.0(7)
C24 C23 H23 119.5
C22 C23 H23 119.5
C32 C33 C28 121.2(7)
C32 C33 H33 119.4
C28 C33 H33 119.4
C3 C2 C4 118.4(6)
C3 C2 C1 121.3(6)
C4 C2 C1 120.4(6)
C16 C17 C18 120.6(6)
C16 C17 Co1 94.3(5)
C18 C17 Co1 88.6(5)
C16 C17 H17 119.7
C18 C17 H17 119.7
Co1 C17 H17 87.1
C27 C22 C23 118.3(6)
C27 C22 C15 123.7(6)
C23 C22 C15 117.9(5)
C35 C36 C37 107.7(5)
C35 C36 H36 126.2
C37 C36 H36 126.2
C7 C5 C3 118.0(6)
C7 C5 C8 122.1(5)
C3 C5 C8 119.9(5)
C48 C47 C46 120.0(6)
C48 C47 H47 120.0
C46 C47 H47 120.0
C44 C39 C40 117.6(6)
C44 C39 C38 120.1(6)
C40 C39 C38 121.8(6)
C5 C8 H8A 109.5
C5 C8 H8B 109.5
H8A C8 H8B 109.5
C5 C8 H8C 109.5
H8A C8 H8C 109.5
H8B C8 H8C 109.5
C17 C16 C21 118.3(5)
C17 C16 C15 118.5(5)
C21 C16 C15 123.2(6)
C41 C42 C43 119.5(6)
C41 C42 H42 120.2
C43 C42 H42 120.2
C55 C56 C51 121.8(6)
C55 C56 H56 119.1
C51 C56 H56 119.1
C53 C54 C55 119.5(7)
C53 C54 H54 120.3
C55 C54 H54 120.3
C54 C55 C56 120.1(6)
C54 C55 H55 119.9
C56 C55 H55 119.9
C14 C15 C28 109.2(5)
C14 C15 C16 110.0(5)
C28 C15 C16 106.1(5)
C14 C15 C22 106.8(5)
C28 C15 C22 113.4(5)
C16 C15 C22 111.2(5)
C22 C27 C26 120.9(7)
C22 C27 H27 119.6
C26 C27 H27 119.6
C45 C50 C49 121.1(6)
C45 C50 H50 119.4
C49 C50 H50 119.4
C7 C6 C4 119.6(6)
C7 C6 C9 121.4(5)
C4 C6 C9 119.0(6)
C42 C43 C44 119.7(7)
C42 C43 H43 120.2
C44 C43 H43 120.2
C33 C32 C31 120.6(7)
C33 C32 H32 119.7
C31 C32 H32 119.7
C49 C48 C47 119.9(6)
C49 C48 H48 120.1
C47 C48 H48 120.1
C20 C21 C16 120.0(6)
C20 C21 H21 120.0
C16 C21 H21 120.0
C19 C20 C21 121.3(6)
C19 C20 H20 119.3
C21 C20 H20 119.3
C23 C24 C25 119.9(7)
C23 C24 H24 120.0
C25 C24 H24 120.0
C29 C28 C33 117.5(6)
C29 C28 C15 119.2(6)
C33 C28 C15 123.2(6)
C25 C26 C27 120.2(7)
C25 C26 H26 119.9
C27 C26 H26 119.9
C2 C4 C6 121.6(6)
C2 C4 H4 119.2
C6 C4 H4 119.2
C26 C25 C24 119.6(7)
C26 C25 H25 120.2
C24 C25 H25 120.2
C48 C49 C50 120.3(6)
C48 C49 H49 119.8
C50 C49 H49 119.8
C30 C29 C28 121.9(7)
C30 C29 H29 119.1
C28 C29 H29 119.1
C39 C44 C43 122.0(6)
C39 C44 H44 119.0
C43 C44 H44 119.0
C19 C18 C17 119.5(6)
C19 C18 H18 120.3
C17 C18 H18 120.3
C20 C19 C18 120.2(6)
C20 C19 H19 119.9
C18 C19 H19 119.9
C2 C1 H1A 109.5
C2 C1 H1B 109.5
H1A C1 H1B 109.5
C2 C1 H1C 109.5
H1A C1 H1C 109.5
H1B C1 H1C 109.5
C32 C31 C30 117.9(7)
C32 C31 H31 121.1
C30 C31 H31 121.1
C6 C9 H9A 109.5
C6 C9 H9B 109.5
H9A C9 H9B 109.5
C6 C9 H9C 109.5
H9A C9 H9C 109.5
H9B C9 H9C 109.5
C29 C30 C31 120.9(8)
C29 C30 H30 119.6
C31 C30 H30 119.6

loop_
_geom_bond_atom_site_label_1
_geom_bond_atom_site_label_2
_geom_bond_distance
Co1 N2 1.958(5)
Co1 N1 1.992(4)
Co1 Cl1 2.2169(19)
Co1 C17 2.345(7)
N1 C14 1.321(7)
N1 C11 1.401(7)
N2 C37 1.368(7)
N2 C34 1.417(7)
C37 C36 1.392(8)
C37 C38 1.527(8)
C7 C6 1.381(8)
C7 C5 1.399(7)
C7 C10 1.485(8)
C11 C10 1.373(8)
C11 C12 1.420(7)
C14 C13 1.421(8)
C14 C15 1.524(8)
C34 C35 1.393(8)
C34 C10 1.418(7)
C12 C13 1.377(8)
C12 H12 0.9500
C13 H13 0.9500
C52 C53 1.387(9)
C52 C51 1.391(8)
C52 H52 0.9500
C51 C56 1.423(9)
C51 C38 1.533(9)
C3 C2 1.355(9)
C3 C5 1.415(8)
C3 H3 0.9500
C38 C39 1.556(8)
C38 C45 1.559(8)
C46 C47 1.394(8)
C46 C45 1.398(8)
C46 H46 0.9500
C45 C50 1.373(8)
C40 C41 1.365(8)
C40 C39 1.423(9)
C40 H40 0.9500
C41 C42 1.365(9)
C41 H41 0.9500
C53 C54 1.369(9)
C53 H53 0.9500
C35 C36 1.386(8)
C35 H35 0.9500
C23 C24 1.368(9)
C23 C22 1.383(9)
C23 H23 0.9500
C33 C32 1.365(9)
C33 C28 1.408(8)
C33 H33 0.9500
C2 C4 1.376(9)
C2 C1 1.512(9)
C17 C16 1.400(9)
C17 C18 1.411(8)
C17 H17 0.9500
C22 C27 1.371(9)
C22 C15 1.566(8)
C36 H36 0.9500
C5 C8 1.496(9)
C47 C48 1.377(9)
C47 H47 0.9500
C39 C44 1.366(9)
C8 H8A 0.9800
C8 H8B 0.9800
C8 H8C 0.9800
C16 C21 1.409(8)
C16 C15 1.552(8)
C42 C43 1.373(9)
C42 H42 0.9500
C56 C55 1.386(9)
C56 H56 0.9500
C54 C55 1.382(9)
C54 H54 0.9500
C55 H55 0.9500
C15 C28 1.533(9)
C27 C26 1.375(9)
C27 H27 0.9500
C50 C49 1.393(9)
C50 H50 0.9500
C6 C4 1.399(9)
C6 C9 1.543(8)
C43 C44 1.378(8)
C43 H43 0.9500
C32 C31 1.387(10)
C32 H32 0.9500
C48 C49 1.364(9)
C48 H48 0.9500
C21 C20 1.394(8)
C21 H21 0.9500
C20 C19 1.363(9)
C20 H20 0.9500
C24 C25 1.374(10)
C24 H24 0.9500
C28 C29 1.370(9)
C26 C25 1.368(10)
C26 H26 0.9500
C4 H4 0.9500
C25 H25 0.9500
C49 H49 0.9500
C29 C30 1.358(10)
C29 H29 0.9500
C44 H44 0.9500
C18 C19 1.389(9)
C18 H18 0.9500
C19 H19 0.9500
C1 H1A 0.9800
C1 H1B 0.9800
C1 H1C 0.9800
C31 C30 1.403(10)
C31 H31 0.9500
C9 H9A 0.9800
C9 H9B 0.9800
C9 H9C 0.9800
C30 H30 0.9500
